data_4064378
loop_
_publ_author_name
'Topf, Christoph'
'Hirtenlehner, Christa'
'Zabel, Manfred'
'List, Manuela'
'Fleck, Michel'
'Monkowius, Uwe'

_publ_section_title
;
 Synthesis and Characterization of Silver(I), Gold(I), and Gold(III)
 Complexes Bearing Amino-Functionalized N-Heterocyclic Carbenes
;
_journal_issue 10
_journal_name_full Organometallics
_journal_page_first 2755
_journal_paper_doi 10.1021/om2000713
_journal_volume 30
_journal_year 2011
_chemical_formula_sum 'C32 H60 Ag10 Cl10 N12'
_chemical_formula_weight 2046.12
_space_group_crystal_system monoclinic
_space_group_IT_number 14
_space_group_name_Hall '-P 2yn'
_space_group_name_H-M_alt 'P 1 21/n 1'
_symmetry_space_group_name_Hall '-P 2yn'
_symmetry_space_group_name_H-M 'P 1 21/n 1'
_atom_sites_solution_hydrogens geom
_atom_sites_solution_primary direct
_atom_sites_solution_secondary difmap
_audit_creation_method 'APEX2 v2010.1-2'
_cell_angle_alpha 90
_cell_angle_beta 91.111(5)
_cell_angle_gamma 90
_cell_formula_units_Z 2
_cell_length_a 8.8338(10)
_cell_length_b 12.5060(15)
_cell_length_c 25.395(3)
_cell_measurement_temperature 300.(2)
_cell_measurement_theta_max 23.4
_cell_measurement_theta_min 2.3
_cell_volume 2805.0(6)
_computing_structure_refinement 'SHELXL-97 (Sheldrick, 2008)'
_computing_structure_solution 'SHELXS-97 (Sheldrick, 2008)'
_diffrn_ambient_temperature 300.(2)
_diffrn_measured_fraction_theta_full 0.997
_diffrn_measured_fraction_theta_max 0.997
_diffrn_measurement_device_type 'SMART X2S'
_diffrn_measurement_method omega-scan
_diffrn_radiation_monochromator 'doubly curved silicon crystal'
_diffrn_radiation_source 'sealed MicroFocus tube'
_diffrn_radiation_type 'Mo K\a'
_diffrn_radiation_wavelength 0.71073
_diffrn_reflns_av_R_equivalents 0.0631
_diffrn_reflns_av_sigmaI/netI 0.0647
_diffrn_reflns_limit_h_max 9
_diffrn_reflns_limit_h_min -8
_diffrn_reflns_limit_k_max 13
_diffrn_reflns_limit_k_min -13
_diffrn_reflns_limit_l_max 28
_diffrn_reflns_limit_l_min -28
_diffrn_reflns_number 15503
_diffrn_reflns_theta_full 23.37
_diffrn_reflns_theta_max 23.37
_diffrn_reflns_theta_min 2.29
_exptl_absorpt_coefficient_mu 3.923
_exptl_absorpt_correction_T_max 0.24
_exptl_absorpt_correction_T_min 0.11
_exptl_absorpt_correction_type multi-scan
_exptl_absorpt_process_details
;
;
_exptl_crystal_colour colourless
_exptl_crystal_density_diffrn 2.423
_exptl_crystal_density_method 'not measured'
_exptl_crystal_description prism
_exptl_crystal_F_000 1952
_exptl_crystal_size_max 1.00
_exptl_crystal_size_mid 0.70
_exptl_crystal_size_min 0.50
_refine_diff_density_max 0.551
_refine_diff_density_min -0.680
_refine_ls_extinction_method none
_refine_ls_goodness_of_fit_ref 1.001
_refine_ls_hydrogen_treatment constr
_refine_ls_matrix_type full
_refine_ls_number_parameters 295
_refine_ls_number_reflns 4060
_refine_ls_number_restraints 0
_refine_ls_restrained_S_all 1.001
_refine_ls_R_factor_all 0.0628
_refine_ls_R_factor_gt 0.0346
_refine_ls_shift/su_max 0.001
_refine_ls_shift/su_mean 0.000
_refine_ls_structure_factor_coef Fsqd
_refine_ls_weighting_details 'calc w=1/[\s^2^(Fo^2^)+(0.0162P)^2^+0.0000P] where P=(Fo^2^+2Fc^2^)/3'
_refine_ls_weighting_scheme calc
_refine_ls_wR_factor_gt 0.0555
_refine_ls_wR_factor_ref 0.0611
_reflns_number_gt 2920
_reflns_number_total 4060
_reflns_threshold_expression >2sigma(I)
_cod_data_source_file om2000713_si_002.cif
_cod_data_source_block complex5
_cod_database_code 4064378

loop_
_space_group_symop_operation_xyz
'x, y, z'
'-x+1/2, y+1/2, -z+1/2'
'-x, -y, -z'
'x-1/2, -y-1/2, z-1/2'

loop_
_atom_site_type_symbol
_atom_site_label
_atom_site_fract_x
_atom_site_fract_y
_atom_site_fract_z
_atom_site_U_iso_or_equiv
_atom_site_adp_type
_atom_site_calc_flag
_atom_site_refinement_flags
_atom_site_occupancy
Ag Ag1 0.21815(6) 0.78742(4) 1.00520(2) 0.04310(17) Uani d . 1
Ag Ag2 0.19580(6) 0.77902(4) 0.89238(2) 0.04227(17) Uani d . 1
Ag Ag3 0.05800(6) 0.52534(3) 0.84262(2) 0.03750(16) Uani d . 1
Ag Ag4 -0.03703(6) 0.35938(4) 0.90987(2) 0.03966(16) Uani d . 1
Ag Ag5 -0.01331(7) 0.61192(4) 0.95139(2) 0.04994(18) Uani d . 1
Cl Cl1 -0.08310(19) 0.69985(11) 0.86329(7) 0.0420(5) Uani d . 1
Cl Cl2 -0.06989(18) 0.78043(11) 1.01336(7) 0.0340(4) Uani d . 1
Cl Cl3 0.31122(19) 0.63370(11) 0.83345(7) 0.0393(5) Uani d . 1
Cl Cl4 0.19745(18) 0.54499(11) 1.01935(7) 0.0370(5) Uani d . 1
Cl Cl5 0.27632(19) 0.77884(11) 1.10645(7) 0.0375(4) Uani d . 1
N N1 0.4233(6) 0.9428(3) 0.9403(2) 0.0260(13) Uani d . 1
N N3 0.1364(6) 0.9652(3) 0.8685(2) 0.0311(14) Uani d . 1
N N2 0.5216(5) 0.7862(3) 0.9436(2) 0.0276(13) Uani d . 1
N N6 -0.1090(6) 0.4761(4) 0.7668(2) 0.0364(15) Uani d . 1
N N4 0.1244(6) 0.3006(3) 0.8037(2) 0.0272(13) Uani d . 1
N N5 0.2895(6) 0.3452(3) 0.8621(2) 0.0274(13) Uani d . 1
C C1 0.3913(7) 0.8390(4) 0.9522(2) 0.0229(15) Uani d . 1
C C5 0.3130(7) 1.0298(4) 0.9402(3) 0.0357(18) Uani d . 1
H H2A 0.3619 1.0951 0.9521 0.043 Uiso calc R 1
H H2B 0.2328 1.013 0.9644 0.043 Uiso calc R 1
C C6 0.2456(7) 1.0468(4) 0.8852(3) 0.0346(18) Uani d . 1
H H3A 0.196 1.116 0.8841 0.042 Uiso calc R 1
H H3B 0.3272 1.0486 0.8602 0.042 Uiso calc R 1
C C8 0.1118(9) 0.9689(5) 0.8112(3) 0.063(2) Uani d . 1
H H4A 0.0575 1.0329 0.802 0.095 Uiso calc R 1
H H4B 0.0539 0.9076 0.8001 0.095 Uiso calc R 1
H H4C 0.2077 0.9686 0.7941 0.095 Uiso calc R 1
C C7 -0.0108(7) 0.9841(5) 0.8934(3) 0.055(2) Uani d . 1
H H5A 0.0006 0.9773 0.9309 0.082 Uiso calc R 1
H H5B -0.0831 0.9325 0.8805 0.082 Uiso calc R 1
H H5C -0.0458 1.0548 0.8848 0.082 Uiso calc R 1
C C2 0.5694(8) 0.9519(4) 0.9239(3) 0.0345(18) Uani d . 1
H H6 0.6171 1.0143 0.9132 0.041 Uiso calc R 1
C C3 0.6305(7) 0.8548(4) 0.9262(3) 0.0363(18) Uani d . 1
H H7 0.7291 0.8368 0.9176 0.044 Uiso calc R 1
C C4 0.5459(7) 0.6706(4) 0.9506(3) 0.0392(19) Uani d . 1
H H8A 0.4619 0.6403 0.9688 0.059 Uiso calc R 1
H H8B 0.6374 0.6589 0.9708 0.059 Uiso calc R 1
H H8C 0.5543 0.6372 0.9167 0.059 Uiso calc R 1
C C16 -0.1152(9) 0.5660(5) 0.7297(3) 0.064(2) Uani d . 1
H H9A -0.1892 0.5514 0.7025 0.096 Uiso calc R 1
H H9B -0.0177 0.5755 0.7143 0.096 Uiso calc R 1
H H9C -0.1427 0.63 0.7481 0.096 Uiso calc R 1
C C15 -0.2595(8) 0.4633(5) 0.7897(3) 0.060(2) Uani d . 1
H H10A -0.2943 0.5311 0.8024 0.09 Uiso calc R 1
H H10B -0.2535 0.4134 0.8184 0.09 Uiso calc R 1
H H10C -0.3291 0.4369 0.7633 0.09 Uiso calc R 1
C C14 -0.0640(8) 0.3781(5) 0.7390(3) 0.0437(19) Uani d . 1
H H11A 0.0203 0.3949 0.7165 0.052 Uiso calc R 1
H H11B -0.1478 0.3552 0.7164 0.052 Uiso calc R 1
C C13 -0.0183(8) 0.2855(4) 0.7748(3) 0.0392(18) Uani d . 1
H H12A -0.0979 0.2741 0.8 0.047 Uiso calc R 1
H H12B -0.0109 0.2212 0.7536 0.047 Uiso calc R 1
C C10 0.2616(8) 0.2641(4) 0.7866(3) 0.0372(19) Uani d . 1
H H13 0.2796 0.2271 0.7555 0.045 Uiso calc R 1
C C11 0.3644(8) 0.2922(4) 0.8235(3) 0.0334(17) Uani d . 1
H H14 0.4677 0.2783 0.823 0.04 Uiso calc R 1
C C9 0.1406(8) 0.3513(4) 0.8508(3) 0.0308(17) Uani d . 1
C C12 0.3638(8) 0.3872(5) 0.9088(3) 0.0442(19) Uani d . 1
H H16A 0.4039 0.4569 0.9014 0.066 Uiso calc R 1
H H16B 0.4448 0.3403 0.9195 0.066 Uiso calc R 1
H H16C 0.292 0.3925 0.9366 0.066 Uiso calc R 1

loop_
_atom_site_aniso_label
_atom_site_aniso_U_11
_atom_site_aniso_U_22
_atom_site_aniso_U_33
_atom_site_aniso_U_12
_atom_site_aniso_U_13
_atom_site_aniso_U_23
Ag1 0.0428(4) 0.0468(3) 0.0402(4) -0.0076(3) 0.0148(3) 0.0024(3)
Ag2 0.0393(4) 0.0337(3) 0.0533(4) 0.0008(2) -0.0113(3) -0.0048(3)
Ag3 0.0411(4) 0.0282(2) 0.0430(4) 0.0046(2) -0.0029(3) -0.0008(2)
Ag4 0.0398(4) 0.0445(3) 0.0351(4) 0.0034(2) 0.0111(3) 0.0072(3)
Ag5 0.0630(5) 0.0394(3) 0.0473(4) -0.0014(3) 0.0001(3) -0.0001(3)
Cl1 0.0411(12) 0.0346(8) 0.0501(13) 0.0077(8) -0.0027(10) -0.0032(8)
Cl2 0.0313(11) 0.0362(8) 0.0345(12) 0.0081(7) 0.0005(9) -0.0002(7)
Cl3 0.0385(12) 0.0404(9) 0.0390(12) -0.0025(8) 0.0037(9) 0.0014(8)
Cl4 0.0359(11) 0.0280(8) 0.0474(13) 0.0041(7) 0.0091(9) -0.0039(7)
Cl5 0.0380(11) 0.0369(8) 0.0373(12) -0.0027(7) -0.0058(9) 0.0025(8)
N1 0.020(4) 0.029(3) 0.030(4) 0.001(2) 0.001(3) 0.000(2)
N3 0.033(4) 0.023(3) 0.036(4) 0.004(2) -0.008(3) 0.001(3)
N2 0.018(3) 0.026(3) 0.038(4) 0.003(2) -0.003(3) 0.004(2)
N6 0.033(4) 0.043(3) 0.034(4) 0.000(3) -0.006(3) 0.014(3)
N4 0.032(4) 0.023(2) 0.026(4) -0.004(2) -0.004(3) -0.006(2)
N5 0.034(4) 0.025(3) 0.023(4) 0.005(2) 0.003(3) -0.002(2)
C1 0.018(4) 0.028(3) 0.022(4) 0.001(3) -0.003(3) -0.001(3)
C5 0.037(5) 0.025(3) 0.045(5) 0.007(3) -0.004(4) 0.001(3)
C6 0.034(5) 0.021(3) 0.049(5) 0.006(3) 0.008(4) 0.008(3)
C8 0.073(6) 0.049(4) 0.065(7) 0.006(4) -0.028(5) 0.007(4)
C7 0.031(5) 0.043(4) 0.091(7) 0.010(3) 0.005(5) -0.006(4)
C2 0.030(5) 0.031(4) 0.042(5) -0.007(3) -0.002(4) 0.001(3)
C3 0.016(4) 0.046(4) 0.047(5) 0.007(3) 0.002(4) 0.005(3)
C4 0.041(5) 0.034(3) 0.042(5) 0.009(3) -0.004(4) 0.009(3)
C16 0.080(7) 0.061(5) 0.051(6) 0.004(4) -0.007(5) 0.029(4)
C15 0.038(6) 0.084(5) 0.059(6) 0.011(4) -0.006(5) 0.008(5)
C14 0.045(5) 0.053(4) 0.033(5) -0.008(4) -0.011(4) -0.002(4)
C13 0.042(5) 0.036(4) 0.040(5) -0.005(3) -0.001(4) -0.005(3)
C10 0.048(5) 0.034(3) 0.030(5) 0.008(3) 0.016(4) -0.003(3)
C11 0.032(5) 0.041(4) 0.028(5) 0.005(3) 0.016(4) 0.001(3)
C9 0.030(5) 0.027(3) 0.035(5) -0.005(3) -0.001(4) 0.002(3)
C12 0.046(5) 0.046(4) 0.040(5) 0.009(3) -0.013(4) -0.008(4)

loop_
_atom_type_symbol
_atom_type_description
_atom_type_scat_dispersion_real
_atom_type_scat_dispersion_imag
_atom_type_scat_source
C C 0.0033 0.0016 'International Tables Vol C Tables 4.2.6.8 and 6.1.1.4'
H H 0.0000 0.0000 'International Tables Vol C Tables 4.2.6.8 and 6.1.1.4'
N N 0.0061 0.0033 'International Tables Vol C Tables 4.2.6.8 and 6.1.1.4'
Cl Cl 0.1484 0.1585 'International Tables Vol C Tables 4.2.6.8 and 6.1.1.4'
Ag Ag -0.8971 1.1015 'International Tables Vol C Tables 4.2.6.8 and 6.1.1.4'

loop_
_geom_angle_atom_site_label_1
_geom_angle_atom_site_label_2
_geom_angle_atom_site_label_3
_geom_angle_site_symmetry_1
_geom_angle_site_symmetry_3
_geom_angle
C1 Ag1 Cl2 . . 141.22(16)
C1 Ag1 Cl5 . . 119.87(16)
Cl2 Ag1 Cl5 . . 95.49(6)
C1 Ag1 Ag2 . . 54.80(16)
Cl2 Ag1 Ag2 . . 91.74(4)
Cl5 Ag1 Ag2 . . 171.37(4)
C1 Ag1 Ag4 . 3_567 160.23(14)
Cl2 Ag1 Ag4 . 3_567 55.10(4)
Cl5 Ag1 Ag4 . 3_567 54.43(4)
Ag2 Ag1 Ag4 . 3_567 127.75(2)
C1 Ag1 Ag5 . . 112.61(15)
Cl2 Ag1 Ag5 . . 52.98(4)
Cl5 Ag1 Ag5 . . 119.43(4)
Ag2 Ag1 Ag5 . . 61.922(18)
Ag4 Ag1 Ag5 3_567 . 65.827(18)
C1 Ag2 N3 . . 90.44(18)
C1 Ag2 Cl3 . . 107.49(14)
N3 Ag2 Cl3 . . 127.52(13)
C1 Ag2 Cl1 . . 156.26(15)
N3 Ag2 Cl1 . . 95.11(13)
Cl3 Ag2 Cl1 . . 87.27(5)
C1 Ag2 Ag1 . . 47.26(14)
N3 Ag2 Ag1 . . 102.82(13)
Cl3 Ag2 Ag1 . . 125.82(4)
Cl1 Ag2 Ag1 . . 109.03(4)
C1 Ag2 Ag5 . . 108.93(14)
N3 Ag2 Ag5 . . 127.92(12)
Cl3 Ag2 Ag5 . . 92.87(4)
Cl1 Ag2 Ag5 . . 50.47(4)
Ag1 Ag2 Ag5 . . 65.379(19)
C9 Ag3 N6 . . 91.0(2)
C9 Ag3 Cl1 . . 159.55(17)
N6 Ag3 Cl1 . . 94.93(12)
C9 Ag3 Cl3 . . 103.08(17)
N6 Ag3 Cl3 . . 123.61(13)
Cl1 Ag3 Cl3 . . 89.84(5)
C9 Ag3 Ag4 . . 49.37(17)
N6 Ag3 Ag4 . . 96.16(11)
Cl1 Ag3 Ag4 . . 110.42(5)
Cl3 Ag3 Ag4 . . 134.05(4)
C9 Ag3 Ag5 . . 108.96(17)
N6 Ag3 Ag5 . . 131.47(13)
Cl1 Ag3 Ag5 . . 53.38(4)
Cl3 Ag3 Ag5 . . 95.07(4)
Ag4 Ag3 Ag5 . . 69.12(2)
C9 Ag4 Cl4 . 3_567 154.15(15)
C9 Ag4 Cl5 . 3_567 115.15(17)
Cl4 Ag4 Cl5 3_567 3_567 88.04(5)
C9 Ag4 Cl2 . 3_567 102.31(17)
Cl4 Ag4 Cl2 3_567 3_567 89.25(5)
Cl5 Ag4 Cl2 3_567 3_567 87.71(5)
C9 Ag4 Ag3 . . 52.83(14)
Cl4 Ag4 Ag3 3_567 . 104.60(4)
Cl5 Ag4 Ag3 3_567 . 127.28(4)
Cl2 Ag4 Ag3 3_567 . 141.95(4)
C9 Ag4 Ag1 . 3_567 142.16(14)
Cl4 Ag4 Ag1 3_567 3_567 61.50(4)
Cl5 Ag4 Ag1 3_567 3_567 50.51(4)
Cl2 Ag4 Ag1 3_567 3_567 49.22(4)
Ag3 Ag4 Ag1 . 3_567 164.77(2)
C9 Ag4 Ag5 . . 102.61(14)
Cl4 Ag4 Ag5 3_567 . 51.53(3)
Cl5 Ag4 Ag5 3_567 . 133.23(4)
Cl2 Ag4 Ag5 3_567 . 110.90(4)
Ag3 Ag4 Ag5 . . 58.528(18)
Ag1 Ag4 Ag5 3_567 . 110.57(2)
Cl1 Ag5 Cl4 . . 149.32(6)
Cl1 Ag5 Cl4 . 3_567 115.00(6)
Cl4 Ag5 Cl4 . 3_567 90.62(5)
Cl1 Ag5 Cl2 . . 97.52(5)
Cl4 Ag5 Cl2 . . 90.15(5)
Cl4 Ag5 Cl2 3_567 . 107.06(5)
Cl1 Ag5 Ag3 . . 53.83(4)
Cl4 Ag5 Ag3 . . 108.88(4)
Cl4 Ag5 Ag3 3_567 . 97.43(4)
Cl2 Ag5 Ag3 . . 148.85(4)
Cl1 Ag5 Ag2 . . 55.82(4)
Cl4 Ag5 Ag2 . . 96.15(4)
Cl4 Ag5 Ag2 3_567 . 167.97(5)
Cl2 Ag5 Ag2 . . 82.93(4)
Ag3 Ag5 Ag2 . . 70.984(19)
Cl1 Ag5 Ag1 . . 102.39(4)
Cl4 Ag5 Ag1 . . 61.02(3)
Cl4 Ag5 Ag1 3_567 . 139.10(5)
Cl2 Ag5 Ag1 . . 49.58(4)
Ag3 Ag5 Ag1 . . 118.54(2)
Ag2 Ag5 Ag1 . . 52.699(17)
Cl1 Ag5 Ag4 . . 96.78(4)
Cl4 Ag5 Ag4 . . 86.90(3)
Cl4 Ag5 Ag4 3_567 . 49.88(4)
Cl2 Ag5 Ag4 . . 156.64(4)
Ag3 Ag5 Ag4 . . 52.348(15)
Ag2 Ag5 Ag4 . . 120.43(2)
Ag1 Ag5 Ag4 . . 143.16(2)
Ag5 Cl1 Ag3 . . 72.80(4)
Ag5 Cl1 Ag2 . . 73.72(5)
Ag3 Cl1 Ag2 . . 85.70(5)
Ag1 Cl2 Ag5 . . 77.43(4)
Ag1 Cl2 Ag4 . 3_567 75.67(4)
Ag5 Cl2 Ag4 . 3_567 81.50(4)
Ag2 Cl3 Ag3 . . 88.01(5)
Ag4 Cl4 Ag5 3_567 . 85.39(5)
Ag4 Cl4 Ag5 3_567 3_567 78.59(5)
Ag5 Cl4 Ag5 . 3_567 89.38(5)
Ag1 Cl5 Ag4 . 3_567 75.06(5)
C1 N1 C2 . . 110.4(5)
C1 N1 C5 . . 124.6(5)
C2 N1 C5 . . 124.8(5)
C6 N3 C8 . . 110.5(5)
C6 N3 C7 . . 110.2(5)
C8 N3 C7 . . 107.7(6)
C6 N3 Ag2 . . 117.0(4)
C8 N3 Ag2 . . 107.6(4)
C7 N3 Ag2 . . 103.4(3)
C1 N2 C3 . . 110.6(5)
C1 N2 C4 . . 125.8(5)
C3 N2 C4 . . 123.6(5)
C16 N6 C15 . . 108.3(5)
C16 N6 C14 . . 109.6(5)
C15 N6 C14 . . 110.7(5)
C16 N6 Ag3 . . 108.8(4)
C15 N6 Ag3 . . 104.4(4)
C14 N6 Ag3 . . 114.7(4)
C9 N4 C10 . . 110.8(6)
C9 N4 C13 . . 125.3(6)
C10 N4 C13 . . 123.9(6)
C9 N5 C11 . . 111.2(6)
C9 N5 C12 . . 125.6(5)
C11 N5 C12 . . 123.3(6)
N2 C1 N1 . . 104.4(5)
N2 C1 Ag1 . . 125.0(4)
N1 C1 Ag1 . . 125.2(4)
N2 C1 Ag2 . . 110.5(4)
N1 C1 Ag2 . . 107.9(4)
Ag1 C1 Ag2 . . 77.94(18)
N1 C5 C6 . . 110.9(5)
N1 C5 H2A . . 109.5
C6 C5 H2A . . 109.5
N1 C5 H2B . . 109.5
C6 C5 H2B . . 109.5
H2A C5 H2B . . 108.1
N3 C6 C5 . . 114.4(5)
N3 C6 H3A . . 108.7
C5 C6 H3A . . 108.7
N3 C6 H3B . . 108.7
C5 C6 H3B . . 108.7
H3A C6 H3B . . 107.6
N3 C8 H4A . . 109.5
N3 C8 H4B . . 109.5
H4A C8 H4B . . 109.5
N3 C8 H4C . . 109.5
H4A C8 H4C . . 109.5
H4B C8 H4C . . 109.5
N3 C7 H5A . . 109.5
N3 C7 H5B . . 109.5
H5A C7 H5B . . 109.5
N3 C7 H5C . . 109.5
H5A C7 H5C . . 109.5
H5B C7 H5C . . 109.5
C3 C2 N1 . . 107.1(5)
C3 C2 H6 . . 126.4
N1 C2 H6 . . 126.4
C2 C3 N2 . . 107.5(6)
C2 C3 H7 . . 126.3
N2 C3 H7 . . 126.3
N2 C4 H8A . . 109.5
N2 C4 H8B . . 109.5
H8A C4 H8B . . 109.5
N2 C4 H8C . . 109.5
H8A C4 H8C . . 109.5
H8B C4 H8C . . 109.5
N6 C16 H9A . . 109.5
N6 C16 H9B . . 109.5
H9A C16 H9B . . 109.5
N6 C16 H9C . . 109.5
H9A C16 H9C . . 109.5
H9B C16 H9C . . 109.5
N6 C15 H10A . . 109.5
N6 C15 H10B . . 109.5
H10A C15 H10B . . 109.5
N6 C15 H10C . . 109.5
H10A C15 H10C . . 109.5
H10B C15 H10C . . 109.5
N6 C14 C13 . . 114.6(5)
N6 C14 H11A . . 108.6
C13 C14 H11A . . 108.6
N6 C14 H11B . . 108.6
C13 C14 H11B . . 108.6
H11A C14 H11B . . 107.6
N4 C13 C14 . . 114.7(5)
N4 C13 H12A . . 108.6
C14 C13 H12A . . 108.6
N4 C13 H12B . . 108.6
C14 C13 H12B . . 108.6
H12A C13 H12B . . 107.6
C11 C10 N4 . . 106.3(6)
C11 C10 H13 . . 126.8
N4 C10 H13 . . 126.8
C10 C11 N5 . . 107.4(6)
C10 C11 H14 . . 126.3
N5 C11 H14 . . 126.3
N5 C9 N4 . . 104.3(5)
N5 C9 Ag4 . . 124.6(5)
N4 C9 Ag4 . . 124.0(5)
N5 C9 Ag3 . . 112.4(4)
N4 C9 Ag3 . . 109.4(4)
Ag4 C9 Ag3 . . 77.8(2)
N5 C12 H16A . . 109.5
N5 C12 H16B . . 109.5
H16A C12 H16B . . 109.5
N5 C12 H16C . . 109.5
H16A C12 H16C . . 109.5
H16B C12 H16C . . 109.5

loop_
_geom_bond_atom_site_label_1
_geom_bond_atom_site_label_2
_geom_bond_site_symmetry_2
_geom_bond_distance
Ag1 C1 . 2.155(6)
Ag1 Cl2 . 2.5584(17)
Ag1 Cl5 . 2.6147(18)
Ag1 Ag2 . 2.8699(9)
Ag1 Ag4 3_567 3.2735(7)
Ag1 Ag5 . 3.2798(8)
Ag2 C1 . 2.398(6)
Ag2 N3 . 2.460(4)
Ag2 Cl3 . 2.5771(17)
Ag2 Cl1 . 2.7433(18)
Ag2 Ag5 . 3.1832(8)
Ag3 C9 . 2.304(6)
Ag3 N6 . 2.479(5)
Ag3 Cl1 . 2.5725(15)
Ag3 Cl3 . 2.6296(17)
Ag3 Ag4 . 2.8258(7)
Ag3 Ag5 . 3.0441(9)
Ag4 C9 . 2.194(7)
Ag4 Cl4 3_567 2.6014(17)
Ag4 Cl5 3_567 2.7557(16)
Ag4 Cl2 3_567 2.7709(16)
Ag4 Ag1 3_567 3.2735(7)
Ag4 Ag5 . 3.3349(8)
Ag5 Cl1 . 2.5576(18)
Ag5 Cl4 . 2.6498(18)
Ag5 Cl4 3_567 2.6637(16)
Ag5 Cl2 . 2.6830(15)
Cl2 Ag4 3_567 2.7710(16)
Cl4 Ag4 3_567 2.6014(17)
Cl4 Ag5 3_567 2.6637(16)
Cl5 Ag4 3_567 2.7557(16)
N1 C1 . 1.363(6)
N1 C2 . 1.369(7)
N1 C5 . 1.460(7)
N3 C6 . 1.462(7)
N3 C8 . 1.467(8)
N3 C7 . 1.476(8)
N2 C1 . 1.350(7)
N2 C3 . 1.368(7)
N2 C4 . 1.471(6)
N6 C16 . 1.469(7)
N6 C15 . 1.470(8)
N6 C14 . 1.474(7)
N4 C9 . 1.360(7)
N4 C10 . 1.374(7)
N4 C13 . 1.459(8)
N5 C9 . 1.343(7)
N5 C11 . 1.363(7)
N5 C12 . 1.444(7)
C5 C6 . 1.522(8)
C5 H2A . 0.97
C5 H2B . 0.97
C6 H3A . 0.97
C6 H3B . 0.97
C8 H4A . 0.96
C8 H4B . 0.96
C8 H4C . 0.96
C7 H5A . 0.96
C7 H5B . 0.96
C7 H5C . 0.96
C2 C3 . 1.330(7)
C2 H6 . 0.93
C3 H7 . 0.93
C4 H8A . 0.96
C4 H8B . 0.96
C4 H8C . 0.96
C16 H9A . 0.96
C16 H9B . 0.96
C16 H9C . 0.96
C15 H10A . 0.96
C15 H10B . 0.96
C15 H10C . 0.96
C14 C13 . 1.523(8)
C14 H11A . 0.97
C14 H11B . 0.97
C13 H12A . 0.97
C13 H12B . 0.97
C10 C11 . 1.340(8)
C10 H13 . 0.93
C11 H14 . 0.93
C12 H16A . 0.96
C12 H16B . 0.96
C12 H16C . 0.96
